data_7712999
loop_
_publ_author_name
'Belikova, Daria E.'
'Fateev, Sergey A.'
'Khrustalev, Victor N.'
'Marchenko, Ekaterina I.'
'Goodilin, Eugene A.'
'Wang, Shenghao'
'Tarasov, Alexey B.'

_publ_section_title
;
 Exceptional structural diversity of hybrid halocuprates(I) with
 methylammonium and formamidinium cations.
;
_journal_name_full 'Dalton transactions (Cambridge, England : 2003)'
_journal_paper_doi 10.1039/d3dt00687e
_journal_year 2023
_chemical_absolute_configuration ad
_chemical_formula_moiety 'Br4 Cu, 3(C H5 N2)'
_chemical_formula_sum 'C3 H15 Br4 Cu N6'
_chemical_formula_weight 518.36
_space_group_crystal_system tetragonal
_space_group_IT_number 113
_space_group_name_Hall 'P -4 2ab'
_space_group_name_H-M_alt 'P -4 21 m'
_atom_sites_solution_hydrogens geom
_atom_sites_solution_primary difmap
_atom_sites_solution_secondary difmap
_audit_creation_method SHELXL-2013
_audit_update_record
;
2023-03-20 deposited with the CCDC.	2023-04-18 downloaded from the CCDC.
;
_cell_angle_alpha 90
_cell_angle_beta 90
_cell_angle_gamma 90
_cell_formula_units_Z 4
_cell_length_a 13.4047(6)
_cell_length_b 13.4047(6)
_cell_length_c 8.4141(6)
_cell_measurement_reflns_used 7423
_cell_measurement_temperature 100(2)
_cell_measurement_theta_max 31.31
_cell_measurement_theta_min 2.42
_cell_volume 1511.90(14)
_computing_cell_refinement 'SAINT (Bruker, 2013)'
_computing_data_collection 'APEX3 (Bruker, 2018)'
_computing_data_reduction 'SAINT (Bruker, 2013)'
_computing_molecular_graphics 'SHELXTL (Sheldrick, 2015)'
_computing_publication_material 'SHELXTL (Sheldrick, 2015)'
_computing_structure_refinement 'SHELXL (Sheldrick, 2015)'
_computing_structure_solution 'SHELXT (Sheldrick, 2015)'
_diffrn_ambient_temperature 100(2)
_diffrn_measured_fraction_theta_full 0.971
_diffrn_measured_fraction_theta_max 0.981
_diffrn_measurement_device_type 'Bruker D8 QUEST PHOTON-III CCD'
_diffrn_measurement_method '\f and \w scans'
_diffrn_radiation_type MoK\a
_diffrn_radiation_wavelength 0.71073
_diffrn_reflns_av_R_equivalents 0.1006
_diffrn_reflns_av_unetI/netI 0.0477
_diffrn_reflns_Laue_measured_fraction_full 0.971
_diffrn_reflns_Laue_measured_fraction_max 0.981
_diffrn_reflns_limit_h_max 20
_diffrn_reflns_limit_h_min -20
_diffrn_reflns_limit_k_max 20
_diffrn_reflns_limit_k_min -20
_diffrn_reflns_limit_l_max 12
_diffrn_reflns_limit_l_min -12
_diffrn_reflns_number 37001
_diffrn_reflns_point_group_measured_fraction_full 0.977
_diffrn_reflns_point_group_measured_fraction_max 0.985
_diffrn_reflns_theta_full 25.242
_diffrn_reflns_theta_max 32.615
_diffrn_reflns_theta_min 2.149
_exptl_absorpt_coefficient_mu 11.996
_exptl_absorpt_correction_T_max 0.878
_exptl_absorpt_correction_T_min 0.181
_exptl_absorpt_correction_type multi-scan
_exptl_absorpt_process_details
; 
 SADABS 2016/2: Krause, L., Herbst-Irmer, R., Sheldrick G.M. & Stalke D., 
 J. Appl. Cryst. 48 (2015) 3-10. 
;
_exptl_crystal_colour colourless
_exptl_crystal_density_diffrn 2.277
_exptl_crystal_description needle
_exptl_crystal_F_000 976
_exptl_crystal_size_max 0.21
_exptl_crystal_size_mid 0.02
_exptl_crystal_size_min 0.01
_refine_diff_density_max 2.117
_refine_diff_density_min -2.241
_refine_diff_density_rms 0.231
_refine_ls_abs_structure_details
; 
 Refined as an inversion twin. 
;
_refine_ls_abs_structure_Flack 0.02(10)
_refine_ls_extinction_method none
_refine_ls_goodness_of_fit_ref 1.005
_refine_ls_hydrogen_treatment constr
_refine_ls_matrix_type full
_refine_ls_number_parameters 57
_refine_ls_number_reflns 2865
_refine_ls_number_restraints 10
_refine_ls_restrained_S_all 1.003
_refine_ls_R_factor_all 0.1521
_refine_ls_R_factor_gt 0.0970
_refine_ls_shift/su_max 0.001
_refine_ls_shift/su_mean 0.000
_refine_ls_structure_factor_coef Fsqd
_refine_ls_weighting_details 'w=1/[\s^2^(Fo^2^)+(0.04P)^2^+30P] where P=(Fo^2^+2Fc^2^)/3'
_refine_ls_weighting_scheme calc
_refine_ls_wR_factor_gt 0.1862
_refine_ls_wR_factor_ref 0.2154
_reflns_Friedel_coverage 0.783
_reflns_Friedel_fraction_full 0.984
_reflns_Friedel_fraction_max 0.991
_reflns_number_gt 1735
_reflns_number_total 2865
_reflns_threshold_expression 'I > 2\s(I)'
_cod_data_source_file d3dt00687e2.cif
_cod_data_source_block FA3CuBr4
_cod_original_cell_volume 1511.90(17)
_cod_database_code 7712999
_shelx_space_group_comment
; 
The symmetry employed for this shelxl refinement is uniquely defined 
by the following loop, which should always be used as a source of 
symmetry information in preference to the above space-group names. 
They are only intended as comments. 
;
_shelx_estimated_absorpt_t_min 0.187
_shelx_estimated_absorpt_t_max 0.889
_shelxl_version_number 2013-4

loop_
_space_group_symop_operation_xyz
'x, y, z'
'-x, -y, z'
'y, -x, -z'
'-y, x, -z'
'-x+1/2, y+1/2, -z'
'x+1/2, -y+1/2, -z'
'-y+1/2, -x+1/2, z'
'y+1/2, x+1/2, z'

loop_
_atom_site_label
_atom_site_type_symbol
_atom_site_fract_x
_atom_site_fract_y
_atom_site_fract_z
_atom_site_U_iso_or_equiv
_atom_site_adp_type
_atom_site_occupancy
_atom_site_site_symmetry_order
_atom_site_calc_flag
_atom_site_refinement_flags_posn
_atom_site_refinement_flags_adp
_atom_site_refinement_flags_occupancy
_atom_site_disorder_assembly
_atom_site_disorder_group
Br1 Br 0.67588(16) 0.17588(16) -0.0337(3) 0.0561(6) Uani 1 2 d S T P . .
Br2 Br 0.6489(2) 0.1489(2) 0.4446(4) 0.0816(11) Uani 1 2 d S T P . .
Br3 Br 0.6937(2) 0.41423(14) 0.2530(4) 0.0923(10) Uani 1 1 d . . . . .
Cu1 Cu 0.73710(14) 0.23710(14) 0.2227(4) 0.0453(6) Uani 1 2 d S T P . .
N1 N 0.93958(11) 0.43958(11) 0.307(3) 0.108(5) Uani 1 2 d DS T P . .
H1A H 0.9380 0.4380 0.4120 0.130 Uiso 1 2 calc R U P . .
H1B H 0.9002 0.4002 0.2521 0.130 Uiso 1 2 calc R U P . .
C1 C 1.0000 0.5000 0.235(3) 0.108(5) Uani 1 4 d DS T P . .
H1 H 1.0000 0.5000 0.1219 0.130 Uiso 1 4 calc R U P . .
N2 N 0.43961(11) 0.06039(11) 0.137(3) 0.108(5) Uani 1 2 d DS T P . .
H2A H 0.4383 0.0617 0.0324 0.130 Uiso 1 2 calc R U P . .
H2B H 0.4001 0.0999 0.1917 0.130 Uiso 1 2 calc R U P . .
C2 C 0.5000 0.0000 0.211(3) 0.108(5) Uani 1 4 d DS T P . .
H2 H 0.5000 0.0000 0.3236 0.130 Uiso 1 4 calc R U P . .
N3 N 0.853(2) 0.174(4) 0.659(4) 0.108(5) Uani 0.6 1 d D . P A 1
H3B H 0.8062 0.1543 0.7248 0.130 Uiso 0.6 1 calc R U P A 1
H3C H 0.8380 0.1912 0.5611 0.130 Uiso 0.6 1 calc R U P A 1
N4 N 0.974(3) 0.153(3) 0.849(4) 0.108(5) Uani 0.6 1 d D . P A 1
H4A H 0.9292 0.1333 0.9194 0.130 Uiso 0.6 1 calc R U P A 1
H4B H 1.0370 0.1573 0.8760 0.130 Uiso 0.6 1 calc R U P A 1
C3 C 0.945(2) 0.178(4) 0.707(3) 0.108(5) Uani 0.6 1 d D . P A 1
H3 H 0.9949 0.1993 0.6333 0.130 Uiso 0.6 1 calc R U P A 1
N3' N 0.912(5) 0.184(5) 0.622(4) 0.108(5) Uani 0.4 1 d D . P B 2
H3D H 0.9678 0.2124 0.5897 0.130 Uiso 0.4 1 calc R U P B 2
H3E H 0.8707 0.1580 0.5526 0.130 Uiso 0.4 1 calc R U P B 2
N4' N 0.950(5) 0.215(5) 0.883(4) 0.108(5) Uani 0.4 1 d D . P B 2
H4C H 1.0067 0.2446 0.8564 0.130 Uiso 0.4 1 calc R U P B 2
H4D H 0.9334 0.2101 0.9836 0.130 Uiso 0.4 1 calc R U P B 2
C3' C 0.892(4) 0.179(6) 0.773(4) 0.108(5) Uani 0.4 1 d D . P B 2
H3A H 0.8321 0.1476 0.8051 0.130 Uiso 0.4 1 calc R U P B 2

loop_
_atom_site_aniso_label
_atom_site_aniso_U_11
_atom_site_aniso_U_22
_atom_site_aniso_U_33
_atom_site_aniso_U_23
_atom_site_aniso_U_13
_atom_site_aniso_U_12
Br1 0.0636(9) 0.0636(9) 0.0411(11) -0.0105(8) -0.0105(8) 0.0009(13)
Br2 0.1016(17) 0.1016(17) 0.0416(13) 0.0121(11) 0.0121(11) -0.011(2)
Br3 0.124(2) 0.0386(9) 0.114(2) -0.0135(12) -0.0335(19) -0.0072(11)
Cu1 0.0446(9) 0.0446(9) 0.0467(14) -0.0024(8) -0.0024(8) -0.0100(11)
N1 0.129(8) 0.129(8) 0.065(8) -0.019(7) -0.019(7) -0.012(11)
C1 0.129(8) 0.129(8) 0.065(8) -0.019(7) -0.019(7) -0.012(11)
N2 0.129(8) 0.129(8) 0.065(8) -0.019(7) -0.019(7) -0.012(11)
C2 0.129(8) 0.129(8) 0.065(8) -0.019(7) -0.019(7) -0.012(11)
N3 0.129(8) 0.129(8) 0.065(8) -0.019(7) -0.019(7) -0.012(11)
N4 0.129(8) 0.129(8) 0.065(8) -0.019(7) -0.019(7) -0.012(11)
C3 0.129(8) 0.129(8) 0.065(8) -0.019(7) -0.019(7) -0.012(11)
N3' 0.129(8) 0.129(8) 0.065(8) -0.019(7) -0.019(7) -0.012(11)
N4' 0.129(8) 0.129(8) 0.065(8) -0.019(7) -0.019(7) -0.012(11)
C3' 0.129(8) 0.129(8) 0.065(8) -0.019(7) -0.019(7) -0.012(11)

loop_
_atom_type_symbol
_atom_type_description
_atom_type_scat_dispersion_real
_atom_type_scat_dispersion_imag
_atom_type_scat_source
C C 0.0033 0.0016 'International Tables Vol C Tables 4.2.6.8 and 6.1.1.4'
H H 0.0000 0.0000 'International Tables Vol C Tables 4.2.6.8 and 6.1.1.4'
N N 0.0061 0.0033 'International Tables Vol C Tables 4.2.6.8 and 6.1.1.4'
Cu Cu 0.3201 1.2651 'International Tables Vol C Tables 4.2.6.8 and 6.1.1.4'
Br Br -0.2901 2.4595 'International Tables Vol C Tables 4.2.6.8 and 6.1.1.4'

loop_
_citation_id
_citation_doi
_citation_year
1 10.1039/D3DT00687E 2023

loop_
_geom_angle_atom_site_label_1
_geom_angle_atom_site_label_2
_geom_angle_atom_site_label_3
_geom_angle
_geom_angle_site_symmetry_1
_geom_angle_site_symmetry_3
_geom_angle_publ_flag
Br1 Cu1 Br3 109.61(11) . . ?
Br1 Cu1 Br3 109.61(11) . 8_545 ?
Br3 Cu1 Br3 116.50(17) . 8_545 ?
Br1 Cu1 Br2 109.89(15) . . ?
Br3 Cu1 Br2 105.48(12) . . ?
Br3 Cu1 Br2 105.48(12) 8_545 . ?
C1 N1 H1A 120.0 . . ?
C1 N1 H1B 120.0 . . ?
H1A N1 H1B 120.0 . . ?
N1 C1 N1 123.8(8) 2_765 . ?
N1 C1 H1 118.1 2_765 . ?
N1 C1 H1 118.1 . . ?
C2 N2 H2A 120.0 . . ?
C2 N2 H2B 120.0 . . ?
H2A N2 H2B 120.0 . . ?
N2 C2 N2 123.1(8) 2_655 . ?
N2 C2 H2 118.4 2_655 . ?
N2 C2 H2 118.4 . . ?
C3 N3 H3B 120.0 . . ?
C3 N3 H3C 120.0 . . ?
H3B N3 H3C 120.0 . . ?
C3 N4 H4A 120.0 . . ?
C3 N4 H4B 120.0 . . ?
H4A N4 H4B 120.0 . . ?
N3 C3 N4 123.4(6) . . ?
N3 C3 H3 118.3 . . ?
N4 C3 H3 118.3 . . ?
C3' N3' H3D 120.0 . . ?
C3' N3' H3E 120.0 . . ?
H3D N3' H3E 120.0 . . ?
C3' N4' H4C 120.0 . . ?
C3' N4' H4D 120.0 . . ?
H4C N4' H4D 120.0 . . ?
N3' C3' N4' 123.5(6) . . ?
N3' C3' H3A 118.2 . . ?
N4' C3' H3A 118.3 . . ?

loop_
_geom_bond_atom_site_label_1
_geom_bond_atom_site_label_2
_geom_bond_distance
_geom_bond_site_symmetry_2
_geom_bond_publ_flag
Br1 Cu1 2.450(4) . ?
Br2 Cu1 2.506(4) . ?
Br3 Cu1 2.458(2) . ?
Cu1 Br3 2.458(2) 8_545 ?
N1 C1 1.298(4) . ?
N1 H1A 0.8800 . ?
N1 H1B 0.8800 . ?
C1 N1 1.298(4) 2_765 ?
C1 H1 0.9500 . ?
N2 C2 1.302(4) . ?
N2 H2A 0.8800 . ?
N2 H2B 0.8800 . ?
C2 N2 1.302(4) 2_655 ?
C2 H2 0.9500 . ?
N3 C3 1.300(4) . ?
N3 H3B 0.8800 . ?
N3 H3C 0.8800 . ?
N4 C3 1.300(4) . ?
N4 H4A 0.8800 . ?
N4 H4B 0.8800 . ?
C3 H3 0.9500 . ?
N3' C3' 1.300(4) . ?
N3' H3D 0.8800 . ?
N3' H3E 0.8800 . ?
N4' C3' 1.300(4) . ?
N4' H4C 0.8800 . ?
N4' H4D 0.8800 . ?
C3' H3A 0.9500 . ?
